data_4101436
loop_
_publ_author_name
'Wong, Ella Lai-Ming'
'Sun, Raymond Wai-Yin'
'Chung, Nancy P-Y'
'Lin, Chen-Lung Steve'
'Zhu, Nianyong'
'Che, Chi-Ming'

_publ_section_title
;
 A mixed-valent ruthenium-oxo oxalato cluster Na7[Ru4(mu3-O)4(C2O4)6]
 with potent anti-HIV activities.
;
_journal_issue 15
_journal_name_full 'Journal of the American Chemical Society'
_journal_page_first 4938
_journal_page_last 4939
_journal_paper_doi 10.1021/ja057883k
_journal_volume 128
_journal_year 2006
_chemical_formula_moiety 'C6 H7 Na3 O15.50 Ru'
_chemical_formula_sum 'C6 H7 Na3 O15.5 Ru'
_chemical_formula_weight 497.16
_chemical_name_systematic
;
 ?
;
_space_group_IT_number 15
_symmetry_cell_setting monoclinic
_symmetry_space_group_name_Hall '-C 2yc'
_symmetry_space_group_name_H-M 'C 1 2/c 1'
_atom_sites_solution_hydrogens geom
_atom_sites_solution_primary direct
_atom_sites_solution_secondary difmap
_audit_creation_method SHELXL-97
_cell_angle_alpha 90.00
_cell_angle_beta 114.08(3)
_cell_angle_gamma 90.00
_cell_formula_units_Z 8
_cell_length_a 18.780(4)
_cell_length_b 14.609(3)
_cell_length_c 12.213(2)
_cell_measurement_reflns_used 0
_cell_measurement_temperature 253(2)
_cell_measurement_theta_max 0
_cell_measurement_theta_min 0
_cell_volume 3059.1(11)
_computing_cell_refinement Scalepack
_computing_data_collection Marcontrol
_computing_data_reduction Denzo
_computing_molecular_graphics 'Ortep-3 for Windows (Farrugia, 1997)'
_computing_publication_material 'WinGX publication routines (Farrugia, 1999)'
_computing_structure_refinement 'SHELXL-97 (Sheldrick, 1997)'
_computing_structure_solution 'SHELXS-97 (Sheldrick, 1997)'
_diffrn_ambient_temperature 253(2)
_diffrn_measured_fraction_theta_full 0.981
_diffrn_measured_fraction_theta_max 0.981
_diffrn_measurement_device_type 'marresearch IPDS mar300'
_diffrn_measurement_method Oscillation
_diffrn_radiation_monochromator graphite
_diffrn_radiation_source 'fine-focus sealed tube'
_diffrn_radiation_type MoK\a
_diffrn_radiation_wavelength 0.71073
_diffrn_reflns_av_R_equivalents 0.0329
_diffrn_reflns_av_sigmaI/netI 0.0448
_diffrn_reflns_limit_h_max 22
_diffrn_reflns_limit_h_min -22
_diffrn_reflns_limit_k_max 17
_diffrn_reflns_limit_k_min -17
_diffrn_reflns_limit_l_max 14
_diffrn_reflns_limit_l_min -14
_diffrn_reflns_number 10169
_diffrn_reflns_theta_full 25.64
_diffrn_reflns_theta_max 25.64
_diffrn_reflns_theta_min 1.83
_exptl_absorpt_coefficient_mu 1.194
_exptl_absorpt_correction_type none
_exptl_crystal_colour yellow
_exptl_crystal_density_diffrn 2.159
_exptl_crystal_density_method 'not measured'
_exptl_crystal_description prism
_exptl_crystal_F_000 1952
_exptl_crystal_size_max 0.4
_exptl_crystal_size_mid 0.25
_exptl_crystal_size_min 0.2
_refine_diff_density_max 1.506
_refine_diff_density_min -0.772
_refine_diff_density_rms 0.232
_refine_ls_extinction_method none
_refine_ls_goodness_of_fit_ref 1.160
_refine_ls_hydrogen_treatment mixed
_refine_ls_matrix_type full
_refine_ls_number_parameters 244
_refine_ls_number_reflns 2838
_refine_ls_number_restraints 1
_refine_ls_restrained_S_all 1.160
_refine_ls_R_factor_all 0.0624
_refine_ls_R_factor_gt 0.0517
_refine_ls_shift/su_max 0.000
_refine_ls_shift/su_mean 0.000
_refine_ls_structure_factor_coef Fsqd
_refine_ls_weighting_details 'calc w=1/[\s^2^(Fo^2^)+(0.0795P)^2^+18.7072P] where P=(Fo^2^+2Fc^2^)/3'
_refine_ls_weighting_scheme calc
_refine_ls_wR_factor_gt 0.1531
_refine_ls_wR_factor_ref 0.1581
_reflns_number_gt 2317
_reflns_number_total 2838
_reflns_threshold_expression >2sigma(I)
_cod_data_source_file ja057883ksi20051121_024509.cif
_cod_data_source_block complex_2
_cod_original_sg_symbol_H-M 'C 2/c'
_cod_original_formula_sum 'C6 H7 Na3 O15.50 Ru'
_cod_database_code 4101436

loop_
_symmetry_equiv_pos_as_xyz
'x, y, z'
'-x, y, -z+1/2'
'x+1/2, y+1/2, z'
'-x+1/2, y+1/2, -z+1/2'
'-x, -y, -z'
'x, -y, z-1/2'
'-x+1/2, -y+1/2, -z'
'x+1/2, -y+1/2, z-1/2'

loop_
_atom_site_label
_atom_site_type_symbol
_atom_site_fract_x
_atom_site_fract_y
_atom_site_fract_z
_atom_site_U_iso_or_equiv
_atom_site_adp_type
_atom_site_occupancy
_atom_site_symmetry_multiplicity
_atom_site_calc_flag
_atom_site_refinement_flags
_atom_site_disorder_group
Ru1 Ru 0.29744(3) 0.00390(3) 0.47986(4) 0.0287(2) Uani 1 1 d . .
O1 O 0.3896(2) -0.0756(3) 0.4944(4) 0.0327(9) Uani 1 1 d . .
O2 O 0.4755(2) -0.0913(3) 0.4130(4) 0.0366(10) Uani 1 1 d . .
O3 O 0.3376(2) 0.0807(3) 0.3775(3) 0.0326(9) Uani 1 1 d . .
O4 O 0.4253(2) 0.0744(3) 0.2986(4) 0.0373(10) Uani 1 1 d . .
O5 O 0.3578(2) 0.0856(3) 0.6223(4) 0.0341(9) Uani 1 1 d . .
O6 O 0.3381(3) 0.2064(3) 0.7198(4) 0.0478(12) Uani 1 1 d . .
O7 O 0.2095(2) 0.0912(3) 0.4659(4) 0.0391(10) Uani 1 1 d . .
O8 O 0.1873(3) 0.2137(3) 0.5553(4) 0.0442(11) Uani 1 1 d . .
O9 O 0.2572(2) -0.0860(3) 0.5697(3) 0.0367(10) Uani 1 1 d . .
O10 O 0.1819(3) -0.2093(4) 0.5370(4) 0.0519(12) Uani 1 1 d . .
O11 O 0.2303(2) -0.0757(3) 0.3396(3) 0.0358(9) Uani 1 1 d . .
O12 O 0.1569(3) -0.2018(3) 0.2983(4) 0.0520(12) Uani 1 1 d . .
O17 O 0.1352(5) 0.0883(7) 0.1999(8) 0.047(2) Uani 0.50 1 d P .
O14 O 0.4487(11) 0.5129(9) 0.6210(17) 0.217(7) Uiso 1 1 d . .
O16' O 0.5325(13) 0.3128(15) 0.844(2) 0.108(7) Uiso 0.391(14) 1 d P .
C1 C 0.4231(3) -0.0493(4) 0.4259(5) 0.0277(12) Uani 1 1 d . .
C2 C 0.3943(3) 0.0422(4) 0.3604(5) 0.0293(12) Uani 1 1 d . .
C3 C 0.3158(4) 0.1499(4) 0.6388(5) 0.0331(13) Uani 1 1 d . .
C4 C 0.2302(4) 0.1536(4) 0.5475(5) 0.0324(13) Uani 1 1 d . .
C5 C 0.2119(4) -0.1480(5) 0.5018(5) 0.0371(14) Uani 1 1 d . .
C6 C 0.1974(4) -0.1426(4) 0.3683(6) 0.0368(14) Uani 1 1 d . .
Na1 Na 0.5000 0.0429(3) 0.7500 0.0436(9) Uani 1 2 d S .
Na2 Na 0.2576(2) 0.19628(19) 0.2583(2) 0.0607(9) Uani 1 1 d . .
Na4 Na 0.4305(3) 0.2649(4) 0.8974(5) 0.0551(15) Uani 0.50 1 d P .
Na3 Na 0.4217(7) -0.1883(4) 0.6560(6) 0.090(3) Uani 0.609(14) 1 d P 1
O15 O 0.5012(8) 0.2993(10) 1.1015(13) 0.106(5) Uiso 0.609(14) 1 d P 1
O16 O 0.5221(10) 0.2690(13) 0.8969(17) 0.134(6) Uiso 0.609(14) 1 d P 1
O15' O 0.5554(14) 0.2517(18) 1.032(2) 0.127(10) Uiso 0.391(14) 1 d P 2
Na3' Na 0.4627(9) -0.2258(11) 0.6373(11) 0.100(6) Uani 0.391(14) 1 d P 2

loop_
_atom_site_aniso_label
_atom_site_aniso_U_11
_atom_site_aniso_U_22
_atom_site_aniso_U_33
_atom_site_aniso_U_23
_atom_site_aniso_U_13
_atom_site_aniso_U_12
Ru1 0.0295(3) 0.0306(3) 0.0262(3) -0.00103(18) 0.0115(2) 0.00557(18)
O1 0.036(2) 0.029(2) 0.037(2) 0.0040(17) 0.0188(18) 0.0076(17)
O2 0.038(2) 0.040(2) 0.033(2) -0.0018(18) 0.0156(18) 0.0146(19)
O3 0.038(2) 0.030(2) 0.033(2) 0.0029(17) 0.0176(18) 0.0099(17)
O4 0.045(2) 0.038(2) 0.034(2) 0.0052(18) 0.021(2) 0.0033(19)
O5 0.035(2) 0.034(2) 0.032(2) -0.0051(17) 0.0119(18) 0.0060(17)
O6 0.059(3) 0.043(3) 0.031(2) -0.009(2) 0.007(2) 0.009(2)
O7 0.033(2) 0.044(3) 0.038(2) -0.009(2) 0.0121(19) 0.0088(19)
O8 0.054(3) 0.044(3) 0.040(2) 0.003(2) 0.024(2) 0.022(2)
O9 0.040(2) 0.046(3) 0.025(2) 0.0008(19) 0.0151(18) 0.002(2)
O10 0.059(3) 0.057(3) 0.043(3) 0.014(2) 0.024(2) -0.004(2)
O11 0.044(2) 0.037(2) 0.027(2) -0.0008(17) 0.0153(18) -0.0018(19)
O12 0.061(3) 0.054(3) 0.037(3) -0.006(2) 0.015(2) -0.019(2)
O17 0.036(5) 0.065(6) 0.036(5) 0.032(4) 0.010(4) 0.013(4)
C1 0.029(3) 0.028(3) 0.021(3) -0.007(2) 0.005(2) 0.001(2)
C2 0.032(3) 0.028(3) 0.023(3) -0.004(2) 0.007(2) 0.002(2)
C3 0.043(3) 0.031(3) 0.026(3) 0.006(2) 0.016(3) 0.002(3)
C4 0.041(3) 0.035(3) 0.028(3) 0.003(3) 0.021(3) 0.010(3)
C5 0.036(3) 0.045(4) 0.032(3) 0.006(3) 0.014(3) 0.007(3)
C6 0.035(3) 0.039(3) 0.036(3) 0.004(3) 0.014(3) 0.004(3)
Na1 0.0379(19) 0.061(2) 0.039(2) 0.000 0.0229(16) 0.000
Na2 0.098(2) 0.0475(16) 0.0352(15) 0.0090(12) 0.0265(15) 0.0326(16)
Na4 0.041(3) 0.056(3) 0.054(3) 0.004(3) 0.004(3) -0.002(3)
Na3 0.196(9) 0.038(3) 0.080(4) -0.007(3) 0.103(5) -0.016(4)
Na3' 0.117(11) 0.108(11) 0.065(7) -0.003(7) 0.025(7) -0.057(9)

loop_
_atom_type_symbol
_atom_type_description
_atom_type_scat_dispersion_real
_atom_type_scat_dispersion_imag
_atom_type_scat_source
Ru Ru -1.2594 0.8363 'International Tables Vol C Tables 4.2.6.8 and 6.1.1.4'
O O 0.0106 0.0060 'International Tables Vol C Tables 4.2.6.8 and 6.1.1.4'
C C 0.0033 0.0016 'International Tables Vol C Tables 4.2.6.8 and 6.1.1.4'
Na Na 0.0362 0.0249 'International Tables Vol C Tables 4.2.6.8 and 6.1.1.4'
H H 0.0000 0.0000 'International Tables Vol C Tables 4.2.6.8 and 6.1.1.4'

loop_
_geom_angle_atom_site_label_1
_geom_angle_atom_site_label_2
_geom_angle_atom_site_label_3
_geom_angle
_geom_angle_site_symmetry_1
_geom_angle_site_symmetry_3
O11 Ru1 O5 175.91(16) . .
O11 Ru1 O1 87.74(16) . .
O5 Ru1 O1 95.93(16) . .
O11 Ru1 O7 94.84(17) . .
O5 Ru1 O7 81.59(16) . .
O1 Ru1 O7 176.12(16) . .
O11 Ru1 O3 93.17(16) . .
O5 Ru1 O3 89.16(17) . .
O1 Ru1 O3 81.54(15) . .
O7 Ru1 O3 95.41(16) . .
O11 Ru1 O9 81.15(16) . .
O5 Ru1 O9 96.74(16) . .
O1 Ru1 O9 94.27(16) . .
O7 Ru1 O9 88.99(18) . .
O3 Ru1 O9 173.11(15) . .
C1 O1 Ru1 113.3(3) . .
C1 O1 Na3 134.2(4) . .
Ru1 O1 Na3 112.0(3) . .
C1 O1 Na3' 113.2(5) . .
Ru1 O1 Na3' 133.5(4) . .
Na3 O1 Na3' 21.7(3) . .
C1 O2 Na1 114.1(4) . 5_656
C1 O2 Na4 103.8(4) . 6
Na1 O2 Na4 113.4(2) 5_656 6
C2 O3 Ru1 113.2(3) . .
C2 O3 Na2 125.2(3) . .
Ru1 O3 Na2 118.43(19) . .
C2 O4 Na3 147.1(4) . 6
C2 O4 Na1 110.3(4) . 5_656
Na3 O4 Na1 99.3(2) 6 5_656
C2 O4 Na3' 126.7(5) . 5_656
Na3 O4 Na3' 58.2(3) 6 5_656
Na1 O4 Na3' 100.0(4) 5_656 5_656
C3 O5 Ru1 113.4(4) . .
C3 O5 Na1 129.2(4) . .
Ru1 O5 Na1 117.20(18) . .
C3 O6 Na4 152.1(5) . .
C3 O6 Na2 117.8(4) . 7_556
Na4 O6 Na2 89.2(2) . 7_556
C4 O7 Ru1 113.6(4) . .
C4 O8 Na2 114.5(4) . 7_556
C5 O9 Ru1 113.5(4) . .
C5 O9 Na2 84.5(3) . 6_556
Ru1 O9 Na2 158.6(2) . 6_556
C5 O10 Na2 100.6(4) . 6_556
C5 O10 Na4 140.3(5) . 4_546
Na2 O10 Na4 81.4(2) 6_556 4_546
C5 O10 Na3 110.9(4) . 7_546
Na2 O10 Na3 147.7(2) 6_556 7_546
Na4 O10 Na3 78.9(3) 4_546 7_546
C5 O10 Na3' 114.6(5) . 7_546
Na2 O10 Na3' 141.6(3) 6_556 7_546
Na4 O10 Na3' 62.0(4) 4_546 7_546
Na3 O10 Na3' 21.3(3) 7_546 7_546
C6 O11 Ru1 114.2(4) . .
C6 O12 Na3 124.8(4) . 7_546
C6 O12 Na2 109.1(4) . 4_545
Na3 O12 Na2 101.1(3) 7_546 4_545
C6 O12 Na3' 113.4(5) . 7_546
Na3 O12 Na3' 20.5(3) 7_546 7_546
Na2 O12 Na3' 121.5(4) 4_545 7_546
Na4 O17 Na2 79.8(3) 7_556 .
O16 O16' Na4 39.4(15) . .
O2 C1 O1 124.3(5) . .
O2 C1 C2 120.0(5) . .
O1 C1 C2 115.7(4) . .
O2 C1 Na1 44.4(3) . 5_656
O1 C1 Na1 164.4(4) . 5_656
C2 C1 Na1 76.9(3) . 5_656
O4 C2 O3 124.4(5) . .
O4 C2 C1 120.1(5) . .
O3 C2 C1 115.6(5) . .
O4 C2 Na1 47.9(3) . 5_656
O3 C2 Na1 164.9(4) . 5_656
C1 C2 Na1 74.0(3) . 5_656
O6 C3 O5 125.9(6) . .
O6 C3 C4 118.3(5) . .
O5 C3 C4 115.8(5) . .
O8 C4 O7 124.7(6) . .
O8 C4 C3 119.7(6) . .
O7 C4 C3 115.6(5) . .
O10 C5 O9 124.5(6) . .
O10 C5 C6 120.0(6) . .
O9 C5 C6 115.5(5) . .
O10 C5 Na2 55.5(3) . 6_556
O9 C5 Na2 70.0(3) . 6_556
C6 C5 Na2 167.4(4) . 6_556
O12 C6 O11 125.1(6) . .
O12 C6 C5 119.3(6) . .
O11 C6 C5 115.6(5) . .
O12 C6 Na2 48.9(3) . 4_545
O11 C6 Na2 100.5(4) . 4_545
C5 C6 Na2 121.3(4) . 4_545
O2 Na1 O2 144.6(3) 5_656 6_556
O2 Na1 O4 70.81(14) 5_656 5_656
O2 Na1 O4 139.12(18) 6_556 5_656
O2 Na1 O4 139.12(18) 5_656 6_556
O2 Na1 O4 70.81(14) 6_556 6_556
O4 Na1 O4 90.6(2) 5_656 6_556
O2 Na1 O5 85.74(15) 5_656 2_656
O2 Na1 O5 85.77(14) 6_556 2_656
O4 Na1 O5 76.05(14) 5_656 2_656
O4 Na1 O5 125.75(16) 6_556 2_656
O2 Na1 O5 85.77(14) 5_656 .
O2 Na1 O5 85.74(14) 6_556 .
O4 Na1 O5 125.75(16) 5_656 .
O4 Na1 O5 76.05(14) 6_556 .
O5 Na1 O5 151.8(3) 2_656 .
O2 Na1 C1 21.54(14) 5_656 5_656
O2 Na1 C1 155.70(19) 6_556 5_656
O4 Na1 C1 50.43(14) 5_656 5_656
O4 Na1 C1 132.88(19) 6_556 5_656
O5 Na1 C1 75.21(14) 2_656 5_656
O5 Na1 C1 103.90(14) . 5_656
O2 Na1 C1 155.70(19) 5_656 6_556
O2 Na1 C1 21.54(14) 6_556 6_556
O4 Na1 C1 132.88(19) 5_656 6_556
O4 Na1 C1 50.43(14) 6_556 6_556
O5 Na1 C1 103.90(14) 2_656 6_556
O5 Na1 C1 75.21(14) . 6_556
C1 Na1 C1 176.5(3) 5_656 6_556
O2 Na1 C2 50.26(14) 5_656 5_656
O2 Na1 C2 152.17(15) 6_556 5_656
O4 Na1 C2 21.83(14) 5_656 5_656
O4 Na1 C2 111.1(2) 6_556 5_656
O5 Na1 C2 70.53(14) 2_656 5_656
O5 Na1 C2 122.01(14) . 5_656
C1 Na1 C2 29.11(15) 5_656 5_656
C1 Na1 C2 153.98(19) 6_556 5_656
O2 Na1 C2 152.17(15) 5_656 6_556
O2 Na1 C2 50.26(14) 6_556 6_556
O4 Na1 C2 111.1(2) 5_656 6_556
O4 Na1 C2 21.83(14) 6_556 6_556
O5 Na1 C2 122.01(13) 2_656 6_556
O5 Na1 C2 70.53(14) . 6_556
C1 Na1 C2 153.98(19) 5_656 6_556
C1 Na1 C2 29.11(15) 6_556 6_556
C2 Na1 C2 132.4(3) 5_656 6_556
O2 Na1 Na3 101.87(16) 5_656 .
O2 Na1 Na3 110.64(17) 6_556 .
O4 Na1 Na3 58.3(2) 5_656 .
O4 Na1 Na3 39.90(15) 6_556 .
O5 Na1 Na3 126.8(2) 2_656 .
O5 Na1 Na3 81.3(2) . .
C1 Na1 Na3 93.02(17) 5_656 .
C1 Na1 Na3 90.23(17) 6_556 .
C2 Na1 Na3 74.9(2) 5_656 .
C2 Na1 Na3 61.23(17) 6_556 .
O2 Na1 Na3 110.64(17) 5_656 2_656
O2 Na1 Na3 101.87(16) 6_556 2_656
O4 Na1 Na3 39.90(15) 5_656 2_656
O4 Na1 Na3 58.3(2) 6_556 2_656
O5 Na1 Na3 81.3(2) 2_656 2_656
O5 Na1 Na3 126.8(2) . 2_656
C1 Na1 Na3 90.23(17) 5_656 2_656
C1 Na1 Na3 93.02(17) 6_556 2_656
C2 Na1 Na3 61.23(17) 5_656 2_656
C2 Na1 Na3 74.9(2) 6_556 2_656
Na3 Na1 Na3 46.5(3) . 2_656
O3 Na2 O6 133.03(19) . 7_556
O3 Na2 O8 83.62(17) . 7_556
O6 Na2 O8 68.32(16) 7_556 7_556
O3 Na2 O12 106.45(19) . 4
O6 Na2 O12 106.0(2) 7_556 4
O8 Na2 O12 82.04(19) 7_556 4
O3 Na2 O10 131.92(19) . 6
O6 Na2 O10 87.36(18) 7_556 6
O8 Na2 O10 143.12(19) 7_556 6
O12 Na2 O10 78.51(18) 4 6
O3 Na2 O17 90.2(2) . .
O6 Na2 O17 76.9(3) 7_556 .
O8 Na2 O17 124.1(3) 7_556 .
O12 Na2 O17 151.0(2) 4 .
O10 Na2 O17 72.8(2) 6 .
O3 Na2 O9 83.24(16) . 6
O6 Na2 O9 133.00(18) 7_556 6
O8 Na2 O9 157.6(2) 7_556 6
O12 Na2 O9 84.38(16) 4 6
O10 Na2 O9 49.11(15) 6 6
O17 Na2 O9 74.0(2) . 6
O3 Na2 C5 108.74(19) . 6
O6 Na2 C5 110.57(19) 7_556 6
O8 Na2 C5 158.8(2) 7_556 6
O12 Na2 C5 77.97(18) 4 6
O10 Na2 C5 23.85(17) 6 6
O17 Na2 C5 74.2(2) . 6
O9 Na2 C5 25.50(16) 6 6
O3 Na2 C6 128.4(2) . 4
O6 Na2 C6 88.57(19) 7_556 4
O8 Na2 C6 87.64(19) 7_556 4
O12 Na2 C6 22.00(15) 4 4
O10 Na2 C6 63.60(18) 6 4
O17 Na2 C6 134.5(2) . 4
O9 Na2 C6 86.39(16) 6 4
C5 Na2 C6 71.16(18) 6 4
O3 Na2 Na4 138.4(2) . 7_556
O6 Na2 Na4 44.49(16) 7_556 7_556
O8 Na2 Na4 112.79(18) 7_556 7_556
O12 Na2 Na4 113.41(17) 4 7_556
O10 Na2 Na4 50.31(17) 6 7_556
O17 Na2 Na4 48.5(2) . 7_556
O9 Na2 Na4 88.96(16) 6 7_556
C5 Na2 Na4 69.72(18) 6 7_556
C6 Na2 Na4 91.59(17) 4 7_556
O3 Na2 Na3 77.27(16) . 6
O6 Na2 Na3 144.01(19) 7_556 6
O8 Na2 Na3 103.4(2) 7_556 6
O12 Na2 Na3 38.60(15) 4 6
O10 Na2 Na3 79.92(19) 6 6
O17 Na2 Na3 129.2(3) . 6
O9 Na2 Na3 55.93(16) 6 6
C5 Na2 Na3 64.40(19) 6 6
C6 Na2 Na3 55.60(15) 4 6
Na4 Na2 Na3 129.85(19) 7_556 6
O16 Na4 O15' 42.7(8) . .
O16 Na4 O6 112.1(7) . .
O15' Na4 O6 144.0(7) . .
O16 Na4 O15 82.2(7) . .
O15' Na4 O15 43.5(7) . .
O6 Na4 O15 162.5(5) . .
O16 Na4 O16' 21.3(8) . .
O15' Na4 O16' 60.7(8) . .
O6 Na4 O16' 103.4(6) . .
O15 Na4 O16' 93.4(7) . .
O16 Na4 O17 105.5(7) . 7_556
O15' Na4 O17 125.4(7) . 7_556
O6 Na4 O17 80.6(3) . 7_556
O15 Na4 O17 105.9(5) . 7_556
O16' Na4 O17 85.0(6) . 7_556
O16 Na4 O10 160.5(7) . 4_556
O15' Na4 O10 121.6(7) . 4_556
O6 Na4 O10 87.1(2) . 4_556
O15 Na4 O10 79.5(4) . 4_556
O16' Na4 O10 154.3(6) . 4_556
O17 Na4 O10 73.5(3) 7_556 4_556
O16 Na4 O2 75.2(7) . 6_556
O15' Na4 O2 70.2(7) . 6_556
O6 Na4 O2 79.0(2) . 6_556
O15 Na4 O2 95.9(4) . 6_556
O16' Na4 O2 91.9(6) . 6_556
O17 Na4 O2 158.1(4) 7_556 6_556
O10 Na4 O2 113.3(3) 4_556 6_556
O16 Na4 Na3' 102.8(7) . 6_556
O15' Na4 Na3' 60.1(7) . 6_556
O6 Na4 Na3' 131.6(5) . 6_556
O15 Na4 Na3' 31.4(5) . 6_556
O16' Na4 Na3' 119.7(7) . 6_556
O17 Na4 Na3' 121.5(4) 7_556 6_556
O10 Na4 Na3' 63.8(3) 4_556 6_556
O2 Na4 Na3' 78.7(3) 6_556 6_556
O16 Na4 Na2 145.7(7) . 7_556
O15' Na4 Na2 169.1(7) . 7_556
O6 Na4 Na2 46.32(16) . 7_556
O15 Na4 Na2 125.6(4) . 7_556
O16' Na4 Na2 125.8(6) . 7_556
O17 Na4 Na2 51.7(2) 7_556 7_556
O10 Na4 Na2 48.26(15) 4_556 7_556
O2 Na4 Na2 116.0(2) 6_556 7_556
Na3' Na4 Na2 111.1(4) 6_556 7_556
O16 Na4 Na3 116.0(7) . 6_556
O15' Na4 Na3 74.0(7) . 6_556
O6 Na4 Na3 116.4(3) . 6_556
O15 Na4 Na3 46.3(4) . 6_556
O16' Na4 Na3 134.5(6) . 6_556
O17 Na4 Na3 121.1(3) 7_556 6_556
O10 Na4 Na3 53.5(2) 4_556 6_556
O2 Na4 Na3 75.81(19) 6_556 6_556
Na3' Na4 Na3 15.6(4) 6_556 6_556
Na2 Na4 Na3 98.3(2) 7_556 6_556
O16 Na4 Na1 62.4(7) . .
O15' Na4 Na1 80.5(7) . .
O6 Na4 Na1 63.62(18) . .
O15 Na4 Na1 118.9(4) . .
O16' Na4 Na1 71.3(5) . .
O17 Na4 Na1 129.7(3) 7_556 .
O10 Na4 Na1 133.6(2) 4_556 .
O2 Na4 Na1 30.84(12) 6_556 .
Na3' Na4 Na1 108.7(3) 6_556 .
Na2 Na4 Na1 109.54(16) 7_556 .
Na3 Na4 Na1 106.61(18) 6_556 .
O4 Na3 O12 97.7(3) 6_556 7_546
O4 Na3 O1 92.5(3) 6_556 .
O12 Na3 O1 131.8(5) 7_546 .
O4 Na3 O15 144.3(6) 6_556 6
O12 Na3 O15 96.9(4) 7_546 6
O1 Na3 O15 101.6(4) . 6
O4 Na3 O10 142.1(5) 6_556 7_546
O12 Na3 O10 63.6(2) 7_546 7_546
O1 Na3 O10 79.8(3) . 7_546
O15 Na3 O10 73.2(4) 6 7_546
O4 Na3 Na3 72.8(2) 6_556 2_656
O12 Na3 Na3 109.7(3) 7_546 2_656
O1 Na3 Na3 118.3(4) . 2_656
O15 Na3 Na3 71.6(5) 6 2_656
O10 Na3 Na3 143.0(3) 7_546 2_656
O4 Na3 Na4 154.6(3) 6_556 6
O12 Na3 Na4 105.2(3) 7_546 6
O1 Na3 Na4 64.16(19) . 6
O15 Na3 Na4 43.5(4) 6 6
O10 Na3 Na4 47.62(17) 7_546 6
Na3 Na3 Na4 108.4(4) 2_656 6
O4 Na3 Na1 40.84(14) 6_556 .
O12 Na3 Na1 138.5(3) 7_546 .
O1 Na3 Na1 64.49(16) . .
O15 Na3 Na1 118.5(4) 6 .
O10 Na3 Na1 143.7(3) 7_546 .
Na3 Na3 Na1 66.76(17) 2_656 .
Na4 Na3 Na1 115.2(2) 6 .
O4 Na3 Na2 64.2(2) 6_556 6_556
O12 Na3 Na2 40.3(2) 7_546 6_556
O1 Na3 Na2 108.8(4) . 6_556
O15 Na3 Na2 137.2(4) 6 6_556
O10 Na3 Na2 83.2(3) 7_546 6_556
Na3 Na3 Na2 116.1(3) 2_656 6_556
Na4 Na3 Na2 130.6(3) 6 6_556
Na1 Na3 Na2 101.65(18) . 6_556
Na4 O15 Na3 90.2(5) . 6_556
O16' O16 Na4 119(2) . .
Na4 O15' Na3' 70.4(7) . 6_556
Na3' Na3' O15' 110.7(10) 2_656 6
Na3' Na3' O1 126.4(4) 2_656 .
O15' Na3' O1 93.7(7) 6 .
Na3' Na3' Na4 157.9(10) 2_656 6
O15' Na3' Na4 49.5(7) 6 6
O1 Na3' Na4 70.4(3) . 6
Na3' Na3' O10 138.7(9) 2_656 7_546
O15' Na3' O10 102.2(8) 6 7_546
O1 Na3' O10 73.7(3) . 7_546
Na4 Na3' O10 54.3(3) 6 7_546
Na3' Na3' O12 81.4(8) 2_656 7_546
O15' Na3' O12 147.8(9) 6 7_546
O1 Na3' O12 102.8(6) . 7_546
Na4 Na3' O12 110.7(4) 6 7_546
O10 Na3' O12 57.8(3) 7_546 7_546
Na3' Na3' O4 72.0(5) 2_656 5_656
O15' Na3' O4 71.7(7) 6 5_656
O1 Na3' O4 71.9(3) . 5_656
Na4 Na3' O4 105.0(4) 6 5_656
O10 Na3' O4 144.5(5) 7_546 5_656
O12 Na3' O4 139.7(7) 7_546 5_656
Na3' Na3' Na1 72.15(16) 2_656 .
O15' Na3' Na1 104.4(7) 6 .
O1 Na3' Na1 55.5(3) . .
Na4 Na3' Na1 118.6(4) 6 .
O10 Na3' Na1 123.2(6) 7_546 .
O12 Na3' Na1 107.8(6) 7_546 .
O4 Na3' Na1 35.6(2) 5_656 .

loop_
_geom_bond_atom_site_label_1
_geom_bond_atom_site_label_2
_geom_bond_distance
_geom_bond_site_symmetry_2
Ru1 O11 2.028(4) .
Ru1 O5 2.031(4) .
Ru1 O1 2.031(4) .
Ru1 O7 2.039(4) .
Ru1 O3 2.039(4) .
Ru1 O9 2.044(4) .
O1 C1 1.293(7) .
O1 Na3 2.450(7) .
O1 Na3' 2.791(15) .
O2 C1 1.223(7) .
O2 Na1 2.329(4) 5_656
O2 Na4 2.656(7) 6
O3 C2 1.294(7) .
O3 Na2 2.333(5) .
O4 C2 1.221(7) .
O4 Na3 2.389(7) 6
O4 Na1 2.436(5) 5_656
O4 Na3' 2.930(11) 5_656
O5 C3 1.293(7) .
O5 Na1 2.561(4) .
O6 C3 1.224(7) .
O6 Na4 2.318(7) .
O6 Na2 2.392(5) 7_556
O7 C4 1.288(7) .
O8 C4 1.221(7) .
O8 Na2 2.461(5) 7_556
O9 C5 1.287(8) .
O9 Na2 2.808(5) 6_556
O10 C5 1.224(8) .
O10 Na2 2.495(6) 6_556
O10 Na4 2.573(8) 4_546
O10 Na3 2.799(9) 7_546
O10 Na3' 2.844(12) 7_546
O11 C6 1.280(7) .
O12 C6 1.235(8) .
O12 Na3 2.395(8) 7_546
O12 Na2 2.485(6) 4_545
O12 Na3' 2.867(14) 7_546
O17 Na4 2.517(10) 7_556
O17 Na2 2.636(10) .
O16' O16 0.99(2) .
O16' Na4 2.37(2) .
C1 C2 1.538(8) .
C1 Na1 3.040(6) 5_656
C2 Na1 3.080(6) 5_656
C3 C4 1.540(9) .
C5 C6 1.542(9) .
C5 Na2 2.975(7) 6_556
C6 Na2 3.115(7) 4_545
Na1 O2 2.329(4) 5_656
Na1 O2 2.329(4) 6_556
Na1 O4 2.436(5) 5_656
Na1 O4 2.436(5) 6_556
Na1 O5 2.561(4) 2_656
Na1 C1 3.040(6) 5_656
Na1 C1 3.040(6) 6_556
Na1 C2 3.080(6) 5_656
Na1 C2 3.080(6) 6_556
Na1 Na3 3.676(7) .
Na1 Na3 3.676(7) 2_656
Na2 O6 2.392(5) 7_556
Na2 O8 2.461(5) 7_556
Na2 O12 2.485(6) 4
Na2 O10 2.495(6) 6
Na2 O9 2.808(5) 6
Na2 C5 2.975(7) 6
Na2 C6 3.115(7) 4
Na2 Na4 3.307(6) 7_556
Na2 Na3 3.768(10) 6
Na4 O16 1.725(18) .
Na4 O15' 2.26(3) .
Na4 O15 2.351(15) .
Na4 O17 2.517(10) 7_556
Na4 O10 2.573(8) 4_556
Na4 O2 2.656(7) 6_556
Na4 Na3' 2.799(16) 6_556
Na4 Na2 3.307(6) 7_556
Na4 Na3 3.418(9) 6_556
Na3 O4 2.389(7) 6_556
Na3 O12 2.395(8) 7_546
Na3 O15 2.472(17) 6
Na3 O10 2.799(9) 7_546
Na3 Na3 2.90(2) 2_656
Na3 Na4 3.418(9) 6
Na3 Na2 3.768(10) 6_556
O15 Na3 2.472(17) 6_556
O15' Na3' 2.58(3) 6_556
Na3' Na3' 2.53(2) 2_656
Na3' O15' 2.58(3) 6
Na3' Na4 2.799(16) 6
Na3' O10 2.844(12) 7_546
Na3' O12 2.867(14) 7_546
Na3' O4 2.930(11) 5_656
